data_1512916
loop_
_publ_author_name
'Timothy J. Boyle'
'Pratt, III, Harry D.'
'Todd M. Alam'
'Mark A. Rodriguez'
'Paul G. Clem'

_publ_contact_author_address '1001 University Blvd, Albuquerque, NM 87106'
_publ_contact_author_email tjboyle@sandia.gov
_publ_contact_author_fax '(505) 272-7336'
_publ_contact_author_name 'Timothy J. Boyle'
_publ_section_title
;
 Synthesis and characterization of solvated trifluoroacetate alkaline
 earth derivatives
;
_journal_issue 17
_journal_name_full Polyhedron
_journal_page_first 5095
_journal_page_last 5103
_journal_paper_doi 10.1016/j.poly.2007.07.009
_journal_volume 26
_journal_year 2007
_chemical_formula_moiety 'C24 H32 Ca2 F12 O12'
_chemical_formula_sum 'C24 H32 Ca2 F12 O12'
_chemical_formula_weight 820.66
_chemical_name_common '(2) [Ca2(u-TFA)3(THF)4](u-TFA)'
_chemical_name_systematic
; 
 ? 
;
_space_group_IT_number 14
_symmetry_cell_setting monoclinic
_symmetry_space_group_name_Hall '-P 2ybc'
_symmetry_space_group_name_H-M 'P 1 21/c 1'
_atom_sites_solution_hydrogens geom
_atom_sites_solution_primary direct
_atom_sites_solution_secondary difmap
_audit_creation_method SHELXL-97
_cell_angle_alpha 90.00
_cell_angle_beta 90.5800(10)
_cell_angle_gamma 90.00
_cell_formula_units_Z 4
_cell_length_a 10.0952(6)
_cell_length_b 20.8523(13)
_cell_length_c 17.1268(11)
_cell_measurement_temperature 203(2)
_cell_volume 3605.1(4)
_computing_cell_refinement 'Bruker SMART'
_computing_data_collection 'Bruker SMART'
_computing_data_reduction 'Bruker SAINT'
_computing_molecular_graphics 'Bruker SHELXTL'
_computing_publication_material 'Bruker SHELXTL'
_computing_structure_refinement 'SHELXL-97 (Sheldrick, 1997)'
_computing_structure_solution 'SHELXS-97 (Sheldrick, 1990)'
_diffrn_ambient_temperature 203(2)
_diffrn_measured_fraction_theta_full 0.992
_diffrn_measured_fraction_theta_max 0.992
_diffrn_measurement_device_type 'CCD area detector'
_diffrn_measurement_method 'phi and omega scans'
_diffrn_radiation_monochromator graphite
_diffrn_radiation_source 'fine-focus sealed tube'
_diffrn_radiation_type MoK\a
_diffrn_radiation_wavelength 0.71073
_diffrn_reflns_av_R_equivalents 0.0301
_diffrn_reflns_av_sigmaI/netI 0.0286
_diffrn_reflns_limit_h_max 11
_diffrn_reflns_limit_h_min -11
_diffrn_reflns_limit_k_max 25
_diffrn_reflns_limit_k_min -24
_diffrn_reflns_limit_l_max 20
_diffrn_reflns_limit_l_min -20
_diffrn_reflns_number 25042
_diffrn_reflns_theta_full 25.28
_diffrn_reflns_theta_max 25.28
_diffrn_reflns_theta_min 1.54
_exptl_absorpt_coefficient_mu 0.431
_exptl_absorpt_correction_T_max 0.847
_exptl_absorpt_correction_T_min 0.847
_exptl_absorpt_correction_type empirical
_exptl_absorpt_process_details SADABS
_exptl_crystal_colour Clear
_exptl_crystal_density_diffrn 1.512
_exptl_crystal_density_meas ?
_exptl_crystal_density_method 'not measured'
_exptl_crystal_description irregular
_exptl_crystal_F_000 1680
_exptl_crystal_size_max 0.40
_exptl_crystal_size_mid 0.40
_exptl_crystal_size_min 0.40
_refine_diff_density_max 1.142
_refine_diff_density_min -0.612
_refine_diff_density_rms 0.101
_refine_ls_extinction_method none
_refine_ls_goodness_of_fit_ref 1.044
_refine_ls_hydrogen_treatment constr
_refine_ls_matrix_type full
_refine_ls_number_parameters 451
_refine_ls_number_reflns 6492
_refine_ls_number_restraints 0
_refine_ls_restrained_S_all 1.044
_refine_ls_R_factor_all 0.1123
_refine_ls_R_factor_gt 0.0961
_refine_ls_shift/su_max 0.013
_refine_ls_shift/su_mean 0.002
_refine_ls_structure_factor_coef Fsqd
_refine_ls_weighting_details 'calc w=1/[\s^2^(Fo^2^)+(0.1430P)^2^+8.6402P] where P=(Fo^2^+2Fc^2^)/3'
_refine_ls_weighting_scheme calc
_refine_ls_wR_factor_gt 0.2522
_refine_ls_wR_factor_ref 0.2680
_reflns_number_gt 5229
_reflns_number_total 6492
_reflns_threshold_expression >2sigma(I)
_cod_data_source_file 2007-5095.cif
_cod_data_source_block gra003s
_cod_depositor_comments
;
The following automatic conversions were performed:

'_symmetry_cell_setting' value 'Monoclinic' changed to 'monoclinic'
according to the built-in table from CIF Core dictionary named
'cif_core.dic' version 2.4.1 from 2010-06-29.

Automatic conversion script
Id: cif_fix_values 1891 2012-01-12 08:04:46Z andrius 

The following automatic conversions were performed:

'_exptl_crystal_density_meas' value 'not measured' was changed to '?'
- the value is perceived as not measured.

Automatic conversion script
Id: cif_fix_values 3008 2015-01-20 13:52:24Z robertas 
;
_cod_original_sg_symbol_H-M P2(1)/c
_cod_database_code 1512916

loop_
_symmetry_equiv_pos_as_xyz
'x, y, z'
'-x, y+1/2, -z+1/2'
'-x, -y, -z'
'x, -y-1/2, z-1/2'

loop_
_atom_site_label
_atom_site_type_symbol
_atom_site_fract_x
_atom_site_fract_y
_atom_site_fract_z
_atom_site_U_iso_or_equiv
_atom_site_adp_type
_atom_site_occupancy
_atom_site_symmetry_multiplicity
_atom_site_calc_flag
_atom_site_refinement_flags
Ca1 Ca 0.18969(9) 0.33550(4) 0.68194(6) 0.0383(3) Uani 1 1 d .
Ca2 Ca 0.78408(9) 0.31886(5) 0.80404(6) 0.0409(3) Uani 1 1 d .
O1 O 0.0023(4) 0.3910(2) 0.6461(3) 0.0719(12) Uani 1 1 d .
O2 O -0.2004(4) 0.3837(2) 0.6958(2) 0.0673(11) Uani 1 1 d .
O3 O 0.1707(4) 0.3725(2) 0.8077(2) 0.0646(11) Uani 1 1 d .
O4 O -0.0304(4) 0.3638(2) 0.8597(2) 0.0675(11) Uani 1 1 d .
O5 O 0.3941(4) 0.2929(2) 0.7046(3) 0.0662(11) Uani 1 1 d .
O6 O 0.5883(4) 0.2770(2) 0.7621(3) 0.0699(12) Uani 1 1 d .
O7 O 0.8951(4) 0.2296(2) 0.7625(2) 0.0636(10) Uani 1 1 d .
O8 O 1.0821(4) 0.24000(19) 0.6944(3) 0.0657(11) Uani 1 1 d .
O9 O 0.2108(5) 0.31630(19) 0.5461(2) 0.0719(12) Uani 1 1 d .
O10 O 0.2988(4) 0.43448(17) 0.6582(3) 0.0649(11) Uani 1 1 d .
O11 O 0.6701(5) 0.4068(2) 0.8612(3) 0.0771(13) Uani 1 1 d .
O12 O 0.7493(5) 0.2700(2) 0.9262(2) 0.0767(13) Uani 1 1 d .
F1 F -0.2557(8) 0.4600(3) 0.5684(5) 0.186(4) Uani 1 1 d .
F2 F -0.2043(11) 0.5112(3) 0.6569(5) 0.204(4) Uani 1 1 d .
F3 F -0.0726(7) 0.4950(5) 0.5757(7) 0.287(7) Uani 1 1 d .
F4 F 0.1597(7) 0.4796(2) 0.9080(3) 0.141(2) Uani 1 1 d .
F5 F 0.0512(6) 0.4230(3) 0.9845(3) 0.145(3) Uani 1 1 d .
F6 F 0.2427(5) 0.3986(3) 0.9582(3) 0.1230(19) Uani 1 1 d .
F7 F 0.4161(10) 0.1595(3) 0.7634(5) 0.203(4) Uani 1 1 d .
F8 F 0.4135(11) 0.1753(3) 0.6503(5) 0.226(5) Uani 1 1 d .
F9 F 0.5839(8) 0.1591(3) 0.7064(6) 0.188(4) Uani 1 1 d .
F10 F 0.8893(8) 0.1214(3) 0.6643(5) 0.195(4) Uani 1 1 d .
F11 F 1.0866(8) 0.1175(3) 0.6756(8) 0.255(6) Uani 1 1 d .
F12 F 0.9763(10) 0.1043(3) 0.7634(4) 0.192(4) Uani 1 1 d .
C1 C -0.1132(5) 0.4073(3) 0.6556(3) 0.0503(12) Uani 1 1 d .
C2 C -0.1551(7) 0.4664(4) 0.6095(5) 0.083(2) Uani 1 1 d .
C3 C 0.0851(5) 0.3821(3) 0.8571(3) 0.0471(12) Uani 1 1 d .
C4 C 0.1326(7) 0.4226(3) 0.9263(4) 0.0690(17) Uani 1 1 d .
C5 C 0.4858(5) 0.2605(3) 0.7279(3) 0.0461(12) Uani 1 1 d .
C6 C 0.4741(7) 0.1888(3) 0.7117(5) 0.0747(19) Uani 1 1 d .
C7 C 0.9885(5) 0.2105(2) 0.7230(3) 0.0441(11) Uani 1 1 d .
C8 C 0.9847(6) 0.1393(3) 0.7041(4) 0.0628(15) Uani 1 1 d .
C9 C 0.1805(13) 0.3623(4) 0.4862(4) 0.118(4) Uani 1 1 d .
H9A H 0.0883 0.3765 0.4905 0.142 Uiso 1 1 calc R
H9B H 0.2383 0.3998 0.4915 0.142 Uiso 1 1 calc R
C10 C 0.199(2) 0.3343(6) 0.4175(7) 0.226(10) Uani 1 1 d .
H10A H 0.2732 0.3552 0.3910 0.272 Uiso 1 1 calc R
H10B H 0.1196 0.3397 0.3849 0.272 Uiso 1 1 calc R
C11 C 0.2264(18) 0.2689(5) 0.4263(5) 0.184(7) Uani 1 1 d .
H11A H 0.3107 0.2582 0.4017 0.221 Uiso 1 1 calc R
H11B H 0.1561 0.2432 0.4018 0.221 Uiso 1 1 calc R
C12 C 0.2333(10) 0.2561(4) 0.5092(4) 0.090(2) Uani 1 1 d .
H12A H 0.1654 0.2250 0.5242 0.108 Uiso 1 1 calc R
H12B H 0.3205 0.2390 0.5239 0.108 Uiso 1 1 calc R
C13 C 0.2444(7) 0.4942(3) 0.6855(5) 0.084(2) Uani 1 1 d .
H13A H 0.1493 0.4962 0.6736 0.100 Uiso 1 1 calc R
H13B H 0.2568 0.4980 0.7421 0.100 Uiso 1 1 calc R
C14 C 0.3119(12) 0.5444(4) 0.6468(7) 0.122(3) Uani 1 1 d .
H14A H 0.3306 0.5796 0.6832 0.146 Uiso 1 1 calc R
H14B H 0.2574 0.5610 0.6037 0.146 Uiso 1 1 calc R
C15 C 0.4322(9) 0.5188(4) 0.6177(6) 0.106(3) Uani 1 1 d .
H15A H 0.5078 0.5357 0.6476 0.127 Uiso 1 1 calc R
H15B H 0.4430 0.5305 0.5627 0.127 Uiso 1 1 calc R
C16 C 0.4248(7) 0.4465(4) 0.6262(6) 0.094(3) Uani 1 1 d .
H16A H 0.4334 0.4255 0.5753 0.112 Uiso 1 1 calc R
H16B H 0.4951 0.4308 0.6611 0.112 Uiso 1 1 calc R
C17 C 0.5378(9) 0.4184(5) 0.8625(9) 0.156(6) Uani 1 1 d .
H17A H 0.4975 0.3967 0.9072 0.187 Uiso 1 1 calc R
H17B H 0.4954 0.4026 0.8145 0.187 Uiso 1 1 calc R
C18 C 0.5214(14) 0.4877(6) 0.8690(11) 0.210(9) Uani 1 1 d .
H18A H 0.4824 0.5047 0.8206 0.252 Uiso 1 1 calc R
H18B H 0.4616 0.4976 0.9120 0.252 Uiso 1 1 calc R
C19 C 0.6396(12) 0.5149(5) 0.8822(9) 0.149(5) Uani 1 1 d .
H19A H 0.6405 0.5363 0.9331 0.179 Uiso 1 1 calc R
H19B H 0.6576 0.5471 0.8419 0.179 Uiso 1 1 calc R
C20 C 0.7325(11) 0.4685(5) 0.8807(9) 0.169(6) Uani 1 1 d .
H20A H 0.7766 0.4655 0.9318 0.203 Uiso 1 1 calc R
H20B H 0.7996 0.4789 0.8417 0.203 Uiso 1 1 calc R
C21 C 0.7860(12) 0.2959(5) 1.0021(5) 0.125(4) Uani 1 1 d .
H21A H 0.8794 0.3087 1.0027 0.150 Uiso 1 1 calc R
H21B H 0.7318 0.3335 1.0141 0.150 Uiso 1 1 calc R
C22 C 0.7639(12) 0.2466(6) 1.0577(5) 0.126(4) Uani 1 1 d .
H22A H 0.7319 0.2646 1.1069 0.151 Uiso 1 1 calc R
H22B H 0.8459 0.2228 1.0683 0.151 Uiso 1 1 calc R
C23 C 0.6642(13) 0.2048(6) 1.0226(6) 0.140(5) Uani 1 1 d .
H23A H 0.5746 0.2189 1.0356 0.168 Uiso 1 1 calc R
H23B H 0.6761 0.1603 1.0396 0.168 Uiso 1 1 calc R
C24 C 0.6889(15) 0.2116(5) 0.9390(6) 0.155(5) Uani 1 1 d .
H24A H 0.7462 0.1767 0.9211 0.186 Uiso 1 1 calc R
H24B H 0.6050 0.2094 0.9097 0.186 Uiso 1 1 calc R

loop_
_atom_site_aniso_label
_atom_site_aniso_U_11
_atom_site_aniso_U_22
_atom_site_aniso_U_33
_atom_site_aniso_U_23
_atom_site_aniso_U_13
_atom_site_aniso_U_12
Ca1 0.0365(5) 0.0333(5) 0.0450(6) 0.0017(4) 0.0038(4) 0.0004(4)
Ca2 0.0364(5) 0.0449(6) 0.0415(5) -0.0015(4) 0.0019(4) -0.0024(4)
O1 0.053(2) 0.072(3) 0.090(3) 0.013(2) -0.002(2) 0.014(2)
O2 0.068(3) 0.071(3) 0.063(2) 0.019(2) 0.002(2) -0.006(2)
O3 0.067(3) 0.070(3) 0.056(2) -0.012(2) 0.013(2) -0.003(2)
O4 0.052(2) 0.080(3) 0.070(3) -0.013(2) -0.0062(19) -0.010(2)
O5 0.043(2) 0.061(2) 0.094(3) 0.008(2) -0.003(2) 0.0102(18)
O6 0.045(2) 0.079(3) 0.085(3) -0.007(2) -0.008(2) -0.013(2)
O7 0.059(2) 0.062(2) 0.070(3) -0.008(2) 0.006(2) 0.0089(19)
O8 0.068(3) 0.047(2) 0.082(3) 0.0076(19) 0.007(2) -0.0162(19)
O9 0.118(4) 0.051(2) 0.047(2) 0.0051(17) 0.003(2) 0.008(2)
O10 0.063(2) 0.038(2) 0.094(3) -0.0006(19) 0.025(2) -0.0044(17)
O11 0.067(3) 0.069(3) 0.095(3) -0.025(2) 0.008(2) 0.011(2)
O12 0.107(4) 0.079(3) 0.045(2) 0.002(2) 0.006(2) -0.019(3)
F1 0.202(7) 0.146(6) 0.207(7) 0.089(5) -0.130(6) -0.008(5)
F2 0.318(12) 0.084(4) 0.209(8) 0.021(5) -0.027(8) 0.062(6)
F3 0.135(5) 0.318(11) 0.410(14) 0.323(12) 0.126(7) 0.102(6)
F4 0.236(7) 0.068(3) 0.119(4) -0.020(3) -0.022(4) -0.052(4)
F5 0.143(5) 0.213(7) 0.079(3) -0.076(4) 0.032(3) -0.060(4)
F6 0.112(4) 0.145(5) 0.111(4) -0.033(3) -0.059(3) -0.007(3)
F7 0.319(11) 0.073(4) 0.221(8) 0.007(4) 0.137(8) -0.061(5)
F8 0.383(13) 0.068(3) 0.224(8) -0.027(4) -0.182(9) -0.014(5)
F9 0.150(6) 0.078(4) 0.337(12) -0.029(5) 0.007(6) 0.044(4)
F10 0.221(8) 0.076(4) 0.285(9) -0.078(5) -0.140(7) 0.011(4)
F11 0.172(7) 0.075(4) 0.522(18) -0.110(7) 0.176(9) -0.023(4)
F12 0.360(12) 0.058(3) 0.159(6) 0.034(3) -0.028(7) -0.030(5)
C1 0.048(3) 0.052(3) 0.051(3) 0.010(2) -0.006(2) 0.004(2)
C2 0.055(4) 0.085(5) 0.108(6) 0.045(5) -0.001(4) 0.017(3)
C3 0.048(3) 0.051(3) 0.043(3) 0.000(2) -0.005(2) -0.005(2)
C4 0.070(4) 0.076(4) 0.060(4) -0.020(3) 0.001(3) -0.016(3)
C5 0.036(3) 0.051(3) 0.051(3) 0.001(2) 0.003(2) -0.003(2)
C6 0.075(4) 0.048(3) 0.100(5) 0.006(3) -0.030(4) 0.005(3)
C7 0.049(3) 0.038(3) 0.045(3) 0.005(2) -0.006(2) -0.002(2)
C8 0.066(4) 0.041(3) 0.082(4) -0.002(3) 0.011(3) -0.004(3)
C9 0.215(11) 0.085(6) 0.055(4) 0.023(4) 0.010(5) 0.039(6)
C10 0.48(3) 0.124(10) 0.075(7) 0.021(6) -0.033(11) 0.069(14)
C11 0.41(2) 0.076(6) 0.070(6) -0.015(5) -0.007(9) -0.029(10)
C12 0.145(7) 0.063(4) 0.061(4) -0.006(3) 0.012(4) 0.011(4)
C13 0.079(5) 0.038(3) 0.135(7) -0.005(3) 0.021(4) 0.002(3)
C14 0.152(9) 0.061(5) 0.153(9) 0.001(5) 0.027(7) -0.018(5)
C15 0.102(6) 0.079(5) 0.138(8) 0.019(5) 0.023(6) -0.039(5)
C16 0.067(4) 0.072(4) 0.143(7) -0.008(5) 0.044(5) -0.018(4)
C17 0.059(5) 0.118(8) 0.290(17) -0.091(9) 0.027(7) -0.007(5)
C18 0.139(11) 0.128(10) 0.36(2) -0.108(13) -0.093(13) 0.067(9)
C19 0.131(9) 0.079(6) 0.237(15) -0.036(8) -0.010(9) 0.012(6)
C20 0.109(8) 0.094(7) 0.304(18) -0.104(9) -0.044(9) 0.024(6)
C21 0.178(10) 0.141(9) 0.056(4) 0.003(5) -0.010(5) -0.063(8)
C22 0.164(10) 0.146(9) 0.067(5) 0.026(5) -0.003(6) -0.042(8)
C23 0.186(11) 0.143(9) 0.090(6) 0.051(6) -0.029(7) -0.065(9)
C24 0.265(15) 0.108(8) 0.091(7) 0.020(6) -0.035(8) -0.093(9)

loop_
_atom_type_symbol
_atom_type_description
_atom_type_scat_dispersion_real
_atom_type_scat_dispersion_imag
_atom_type_scat_source
C C 0.0033 0.0016 'International Tables Vol C Tables 4.2.6.8 and 6.1.1.4'
H H 0.0000 0.0000 'International Tables Vol C Tables 4.2.6.8 and 6.1.1.4'
O O 0.0106 0.0060 'International Tables Vol C Tables 4.2.6.8 and 6.1.1.4'
F F 0.0171 0.0103 'International Tables Vol C Tables 4.2.6.8 and 6.1.1.4'
Ca Ca 0.2262 0.3064 'International Tables Vol C Tables 4.2.6.8 and 6.1.1.4'

loop_
_geom_angle_atom_site_label_1
_geom_angle_atom_site_label_2
_geom_angle_atom_site_label_3
_geom_angle
_geom_angle_site_symmetry_1
_geom_angle_site_symmetry_3
O5 Ca1 O8 94.29(16) . 1_455
O5 Ca1 O1 170.18(16) . .
O8 Ca1 O1 94.21(16) 1_455 .
O5 Ca1 O3 93.19(16) . .
O8 Ca1 O3 99.24(16) 1_455 .
O1 Ca1 O3 90.30(17) . .
O5 Ca1 O9 90.62(17) . .
O8 Ca1 O9 89.56(16) 1_455 .
O1 Ca1 O9 84.53(17) . .
O3 Ca1 O9 170.11(15) . .
O5 Ca1 O10 86.98(15) . .
O8 Ca1 O10 175.51(17) 1_455 .
O1 Ca1 O10 84.18(16) . .
O3 Ca1 O10 84.98(15) . .
O9 Ca1 O10 86.12(15) . .
O6 Ca2 O7 90.98(16) . .
O6 Ca2 O4 173.34(16) . 1_655
O7 Ca2 O4 93.50(16) . 1_655
O6 Ca2 O2 92.11(16) . 1_655
O7 Ca2 O2 100.90(16) . 1_655
O4 Ca2 O2 91.88(16) 1_655 1_655
O6 Ca2 O12 88.72(17) . .
O7 Ca2 O12 90.13(17) . .
O4 Ca2 O12 86.35(17) 1_655 .
O2 Ca2 O12 168.92(17) 1_655 .
O6 Ca2 O11 90.16(17) . .
O7 Ca2 O11 173.74(17) . .
O4 Ca2 O11 84.87(16) 1_655 .
O2 Ca2 O11 85.21(17) 1_655 .
O12 Ca2 O11 83.74(18) . .
C1 O1 Ca1 152.3(4) . .
C1 O2 Ca2 138.1(4) . 1_455
C3 O3 Ca1 139.8(4) . .
C3 O4 Ca2 152.1(4) . 1_455
C5 O5 Ca1 164.4(4) . .
C5 O6 Ca2 168.9(4) . .
C7 O7 Ca2 144.5(4) . .
C7 O8 Ca1 147.3(4) . 1_655
C12 O9 C9 107.8(5) . .
C12 O9 Ca1 126.8(4) . .
C9 O9 Ca1 124.6(4) . .
C16 O10 C13 108.7(5) . .
C16 O10 Ca1 129.9(4) . .
C13 O10 Ca1 121.1(4) . .
C17 O11 C20 105.1(6) . .
C17 O11 Ca2 128.6(5) . .
C20 O11 Ca2 124.0(5) . .
C24 O12 C21 107.2(6) . .
C24 O12 Ca2 126.3(5) . .
C21 O12 Ca2 126.5(5) . .
O2 C1 O1 130.6(5) . .
O2 C1 C2 114.8(5) . .
O1 C1 C2 114.5(5) . .
F3 C2 F1 110.7(9) . .
F3 C2 F2 102.2(10) . .
F1 C2 F2 96.5(7) . .
F3 C2 C1 118.1(6) . .
F1 C2 C1 115.5(7) . .
F2 C2 C1 110.8(7) . .
O4 C3 O3 130.3(5) . .
O4 C3 C4 115.7(5) . .
O3 C3 C4 113.9(5) . .
F4 C4 F5 108.9(7) . .
F4 C4 F6 105.9(6) . .
F5 C4 F6 102.7(6) . .
F4 C4 C3 113.2(6) . .
F5 C4 C3 113.8(5) . .
F6 C4 C3 111.5(6) . .
O5 C5 O6 129.6(5) . .
O5 C5 C6 115.4(5) . .
O6 C5 C6 115.1(5) . .
F7 C6 F8 105.2(9) . .
F7 C6 F9 103.4(8) . .
F8 C6 F9 104.6(9) . .
F7 C6 C5 113.1(7) . .
F8 C6 C5 114.3(6) . .
F9 C6 C5 115.0(6) . .
O7 C7 O8 130.5(5) . .
O7 C7 C8 114.6(5) . .
O8 C7 C8 114.9(5) . .
F11 C8 F10 108.7(8) . .
F11 C8 F12 99.8(8) . .
F10 C8 F12 102.3(7) . .
F11 C8 C7 115.2(5) . .
F10 C8 C7 115.6(6) . .
F12 C8 C7 113.3(6) . .
C10 C9 O9 108.0(8) . .
C10 C9 H9A 110.1 . .
O9 C9 H9A 110.1 . .
C10 C9 H9B 110.1 . .
O9 C9 H9B 110.1 . .
H9A C9 H9B 108.4 . .
C9 C10 C11 111.2(9) . .
C9 C10 H10A 109.4 . .
C11 C10 H10A 109.4 . .
C9 C10 H10B 109.4 . .
C11 C10 H10B 109.4 . .
H10A C10 H10B 108.0 . .
C10 C11 C12 107.1(8) . .
C10 C11 H11A 110.3 . .
C12 C11 H11A 110.3 . .
C10 C11 H11B 110.3 . .
C12 C11 H11B 110.3 . .
H11A C11 H11B 108.5 . .
O9 C12 C11 105.4(7) . .
O9 C12 H12A 110.7 . .
C11 C12 H12A 110.7 . .
O9 C12 H12B 110.7 . .
C11 C12 H12B 110.7 . .
H12A C12 H12B 108.8 . .
C14 C13 O10 107.4(6) . .
C14 C13 H13A 110.2 . .
O10 C13 H13A 110.2 . .
C14 C13 H13B 110.2 . .
O10 C13 H13B 110.2 . .
H13A C13 H13B 108.5 . .
C13 C14 C15 107.7(7) . .
C13 C14 H14A 110.2 . .
C15 C14 H14A 110.2 . .
C13 C14 H14B 110.2 . .
C15 C14 H14B 110.2 . .
H14A C14 H14B 108.5 . .
C14 C15 C16 107.3(6) . .
C14 C15 H15A 110.3 . .
C16 C15 H15A 110.3 . .
C14 C15 H15B 110.3 . .
C16 C15 H15B 110.3 . .
H15A C15 H15B 108.5 . .
O10 C16 C15 105.0(6) . .
O10 C16 H16A 110.7 . .
C15 C16 H16A 110.7 . .
O10 C16 H16B 110.7 . .
C15 C16 H16B 110.7 . .
H16A C16 H16B 108.8 . .
O11 C17 C18 106.9(9) . .
O11 C17 H17A 110.3 . .
C18 C17 H17A 110.3 . .
O11 C17 H17B 110.3 . .
C18 C17 H17B 110.3 . .
H17A C17 H17B 108.6 . .
C19 C18 C17 109.4(10) . .
C19 C18 H18A 109.8 . .
C17 C18 H18A 109.8 . .
C19 C18 H18B 109.8 . .
C17 C18 H18B 109.8 . .
H18A C18 H18B 108.2 . .
C18 C19 C20 108.1(10) . .
C18 C19 H19A 110.1 . .
C20 C19 H19A 110.1 . .
C18 C19 H19B 110.1 . .
C20 C19 H19B 110.1 . .
H19A C19 H19B 108.4 . .
C19 C20 O11 109.6(9) . .
C19 C20 H20A 109.7 . .
O11 C20 H20A 109.7 . .
C19 C20 H20B 109.7 . .
O11 C20 H20B 109.7 . .
H20A C20 H20B 108.2 . .
C22 C21 O12 106.9(8) . .
C22 C21 H21A 110.3 . .
O12 C21 H21A 110.3 . .
C22 C21 H21B 110.3 . .
O12 C21 H21B 110.3 . .
H21A C21 H21B 108.6 . .
C21 C22 C23 105.5(8) . .
C21 C22 H22A 110.6 . .
C23 C22 H22A 110.6 . .
C21 C22 H22B 110.6 . .
C23 C22 H22B 110.6 . .
H22A C22 H22B 108.8 . .
C22 C23 C24 102.9(8) . .
C22 C23 H23A 111.2 . .
C24 C23 H23A 111.2 . .
C22 C23 H23B 111.2 . .
C24 C23 H23B 111.2 . .
H23A C23 H23B 109.1 . .
O12 C24 C23 108.7(8) . .
O12 C24 H24A 109.9 . .
C23 C24 H24A 109.9 . .
O12 C24 H24B 109.9 . .
C23 C24 H24B 109.9 . .
H24A C24 H24B 108.3 . .

loop_
_geom_bond_atom_site_label_1
_geom_bond_atom_site_label_2
_geom_bond_distance
_geom_bond_site_symmetry_2
Ca1 O5 2.277(4) .
Ca1 O8 2.280(4) 1_455
Ca1 O1 2.296(4) .
Ca1 O3 2.298(4) .
Ca1 O9 2.373(4) .
Ca1 O10 2.377(4) .
Ca2 O6 2.271(4) .
Ca2 O7 2.289(4) .
Ca2 O4 2.293(4) 1_655
Ca2 O2 2.301(4) 1_655
Ca2 O12 2.357(4) .
Ca2 O11 2.380(4) .
O1 C1 1.227(6) .
O2 C1 1.226(6) .
O2 Ca2 2.301(4) 1_455
O3 C3 1.232(6) .
O4 C3 1.228(6) .
O4 Ca2 2.293(4) 1_455
O5 C5 1.210(6) .
O6 C5 1.232(6) .
O7 C7 1.232(6) .
O8 C7 1.233(6) .
O8 Ca1 2.279(4) 1_655
O9 C12 1.424(8) .
O9 C9 1.435(8) .
O10 C16 1.412(7) .
O10 C13 1.441(7) .
O11 C17 1.357(9) .
O11 C20 1.470(10) .
O12 C24 1.380(10) .
O12 C21 1.453(9) .
F1 C2 1.238(9) .
F2 C2 1.337(11) .
F3 C2 1.181(9) .
F4 C4 1.260(8) .
F5 C4 1.299(8) .
F6 C4 1.331(9) .
F7 C6 1.229(10) .
F8 C6 1.243(9) .
F9 C6 1.274(9) .
F10 C8 1.231(8) .
F11 C8 1.230(8) .
F12 C8 1.253(9) .
C1 C2 1.520(8) .
C3 C4 1.528(8) .
C5 C6 1.527(8) .
C7 C8 1.520(8) .
C9 C10 1.327(14) .
C9 H9A 0.9800 .
C9 H9B 0.9800 .
C10 C11 1.399(15) .
C10 H10A 0.9800 .
C10 H10B 0.9800 .
C11 C12 1.447(12) .
C11 H11A 0.9800 .
C11 H11B 0.9800 .
C12 H12A 0.9800 .
C12 H12B 0.9800 .
C13 C14 1.417(11) .
C13 H13A 0.9800 .
C13 H13B 0.9800 .
C14 C15 1.421(12) .
C14 H14A 0.9800 .
C14 H14B 0.9800 .
C15 C16 1.516(11) .
C15 H15A 0.9800 .
C15 H15B 0.9800 .
C16 H16A 0.9800 .
C16 H16B 0.9800 .
C17 C18 1.459(15) .
C17 H17A 0.9800 .
C17 H17B 0.9800 .
C18 C19 1.338(15) .
C18 H18A 0.9800 .
C18 H18B 0.9800 .
C19 C20 1.350(13) .
C19 H19A 0.9800 .
C19 H19B 0.9800 .
C20 H20A 0.9800 .
C20 H20B 0.9800 .
C21 C22 1.421(12) .
C21 H21A 0.9800 .
C21 H21B 0.9800 .
C22 C23 1.457(13) .
C22 H22A 0.9800 .
C22 H22B 0.9800 .
C23 C24 1.462(13) .
C23 H23A 0.9800 .
C23 H23B 0.9800 .
C24 H24A 0.9800 .
C24 H24B 0.9800 .
